data_7040044
loop_
_publ_author_name
'Lundvall, F.'
'Wragg, D. S.'
'Dietzel, P. D. C.'
'Fjellv\%ag, H'

_publ_section_title
;
 Two new Cu(ii) and La(iii) 2D coordination polymers, synthesis and in
 situ structural analysis by X-ray diffraction.
;
_journal_issue 32
_journal_name_full 'Dalton transactions (Cambridge, England : 2003)'
_journal_page_first 12827
_journal_page_last 12834
_journal_paper_doi 10.1039/c6dt02195f
_journal_volume 45
_journal_year 2016
_chemical_formula_moiety '4(H2 O), C3 H7 N O, C51 H49 La2 N O22'
_chemical_formula_sum 'C54 H64 La2 N2 O27'
_chemical_formula_weight 1450.89
_chemical_name_systematic CPO-72-La
_space_group_crystal_system triclinic
_space_group_IT_number 2
_space_group_name_Hall '-P 1'
_space_group_name_H-M_alt 'P -1'
_symmetry_space_group_name_Hall '-P 1'
_symmetry_space_group_name_H-M 'P -1'
_atom_sites_solution_hydrogens mixed
_audit_creation_date 2016-06-23
_audit_creation_method
;
Olex2 1.2
(compiled 2016.02.19 svn.r3266 for OlexSys, GUI svn.r5155)
;
_audit_update_record
;
2016-07-01 deposited with the CCDC.
2016-07-25 downloaded from the CCDC.
;
_cell_angle_alpha 90.4630(10)
_cell_angle_beta 105.8700(10)
_cell_angle_gamma 99.8160(10)
_cell_formula_units_Z 2
_cell_length_a 13.4844(5)
_cell_length_b 14.1740(6)
_cell_length_c 15.6448(6)
_cell_measurement_reflns_used 9842
_cell_measurement_temperature 105(2)
_cell_measurement_theta_max 28.34
_cell_measurement_theta_min 2.43
_cell_volume 2829.36(19)
_computing_cell_refinement 'Bruker APEX2 (Bruker, 2007)'
_computing_data_collection 'Bruker APEX2 (Bruker, 2007)'
_computing_data_reduction 'Bruker SAINT (Bruker, 2007)'
_computing_molecular_graphics 'Olex2 (Dolomanov et al., 2009)'
_computing_publication_material 'Olex2 (Dolomanov et al., 2009)'
_computing_structure_refinement 'ShelXL (Sheldrick, 2015)'
_computing_structure_solution 'SHELXS-97 (Sheldrick, 2008)'
_diffrn_ambient_temperature 105.06
_diffrn_measured_fraction_theta_full 0.999
_diffrn_measured_fraction_theta_max 0.997
_diffrn_measurement_device_type 'Bruker PHOTON CCD'
_diffrn_measurement_method '\w scans'
_diffrn_radiation_type MoK\a
_diffrn_radiation_wavelength 0.71073
_diffrn_reflns_av_R_equivalents 0.0348
_diffrn_reflns_av_unetI/netI 0.0266
_diffrn_reflns_Laue_measured_fraction_full 0.999
_diffrn_reflns_Laue_measured_fraction_max 0.997
_diffrn_reflns_limit_h_max 17
_diffrn_reflns_limit_h_min -18
_diffrn_reflns_limit_k_max 18
_diffrn_reflns_limit_k_min -18
_diffrn_reflns_limit_l_max 20
_diffrn_reflns_limit_l_min -20
_diffrn_reflns_number 90197
_diffrn_reflns_point_group_measured_fraction_full 0.999
_diffrn_reflns_point_group_measured_fraction_max 0.997
_diffrn_reflns_theta_full 25.242
_diffrn_reflns_theta_max 28.349
_diffrn_reflns_theta_min 2.169
_exptl_absorpt_coefficient_mu 1.582
_exptl_absorpt_correction_T_max 0.7457
_exptl_absorpt_correction_T_min 0.5910
_exptl_absorpt_correction_type multi-scan
_exptl_absorpt_process_details 'SADABS (Sheldrick, 1996)'
_exptl_crystal_colour brown
_exptl_crystal_colour_primary brown
_exptl_crystal_density_diffrn 1.703
_exptl_crystal_description needle
_exptl_crystal_F_000 1464
_exptl_crystal_recrystallization_method 'Solvothermal synthesis'
_exptl_crystal_size_max 0.753
_exptl_crystal_size_mid 0.302
_exptl_crystal_size_min 0.222
_refine_diff_density_max 2.989
_refine_diff_density_min -1.316
_refine_diff_density_rms 0.109
_refine_ls_extinction_method none
_refine_ls_goodness_of_fit_ref 1.103
_refine_ls_hydrogen_treatment mixed
_refine_ls_matrix_type full
_refine_ls_number_parameters 837
_refine_ls_number_reflns 14080
_refine_ls_number_restraints 55
_refine_ls_restrained_S_all 1.102
_refine_ls_R_factor_all 0.0425
_refine_ls_R_factor_gt 0.0316
_refine_ls_shift/su_max 0.001
_refine_ls_shift/su_mean 0.000
_refine_ls_structure_factor_coef Fsqd
_refine_ls_weighting_details 'w=1/[\s^2^(Fo^2^)+(0.0268P)^2^+5.2737P] where P=(Fo^2^+2Fc^2^)/3'
_refine_ls_weighting_scheme calc
_refine_ls_wR_factor_gt 0.0683
_refine_ls_wR_factor_ref 0.0720
_reflns_Friedel_coverage 0.000
_reflns_number_gt 11880
_reflns_number_total 14080
_reflns_threshold_expression 'I > 2\s(I)'
_cod_data_source_file c6dt02195f2.cif
_cod_data_source_block cpo-72-la
_cod_depositor_comments 'Adding full bibliography for 7040043--7040044.cif.'
_cod_database_code 7040044
_shelx_space_group_comment
;
The symmetry employed for this shelxl refinement is uniquely defined
by the following loop, which should always be used as a source of
symmetry information in preference to the above space-group names.
They are only intended as comments.
;
_shelx_estimated_absorpt_t_max 0.720
_shelx_estimated_absorpt_t_min 0.382
_olex2_refinement_description
;
1. Fixed Uiso
 At 1.2 times of:
  All C(H) groups
 At 1.5 times of:
  All C(H,H,H) groups, All O(H,H) groups
2. Restrained distances
 O3C-H3CD = O3C-H3CE
 0.87 with sigma of 0.02
 O4W-H4WA = O4W-H4WB
 0.87 with sigma of 0.02
 H3CD-H3CE
 1.38 with sigma of 0.04
 H4WA-H4WB
 1.38 with sigma of 0.04
 N1S-C3S \\sim N1S-C2S \\sim N2S-C5S \\sim N2S-C6S
 with sigma of 0.02
 La1-H3CD \\sim La1-H3CE
 with sigma of 0.02
3. Rigid body (RIGU) restrains
 C4S, N2S, C5S, C6S
 with sigma for 1-2 distances of 0.004 and sigma for 1-3 distances of 0.004
 O1S, C1S, N1S, C3S, C2S
 with sigma for 1-2 distances of 0.004 and sigma for 1-3 distances of 0.004
4. Others
 Fixed Sof: C1S(0.75) H1S(0.75) C2S(0.75) H2SA(0.75) H2SB(0.75) H2SC(0.75)
 C3S(0.75) H3SA(0.75) H3SB(0.75) H3SC(0.75) N1S(0.75) C4S(0.25) H4S(0.25)
 C6S(0.25) H6SA(0.25) H6SB(0.25) H6SC(0.25) N2S(0.25) C5S(0.25) H5SA(0.25)
 H5SB(0.25) H5SC(0.25)
5.a Free rotating group:
 O1W(H1WA,H1WB), O2W(H2WA,H2WB), O3W(H3WA,H3WB)
5.b Rotating group:
 O2C(H2CD,H2CE), O4C(H4CA,H4CB)
5.c Aromatic/amide H refined with riding coordinates:
 C1S(H1S), C1C(H1C), C2(H2), C5(H5), C6(H6), C10(H10), C13(H13), C14(H14),
 C18(H18), C21(H21), C22(H22), C26(H26), C29(H29), C30(H30), C34(H34), C37(H37),
  C38(H38), C42(H42), C45(H45), C46(H46), C4S(H4S)
5.d Idealised Me refined as rotating group:
 C2S(H2SA,H2SB,H2SC), C3S(H3SA,H3SB,H3SC), C2C(H2CA,H2CB,H2CC), C3C(H3CA,H3CB,
 H3CC), C8(H8A,H8B,H8C), C16(H16A,H16B,H16C), C24(H24A,H24B,H24C), C32(H32A,
 H32B,H32C), C40(H40A,H40B,H40C), C48(H48A,H48B,H48C), C6S(H6SA,H6SB,H6SC),
 C5S(H5SA,H5SB,H5SC)
;
_shelx_shelxl_version_number 2014/7
_olex2_submission_special_instructions 'No special instructions were received'

loop_
_space_group_symop_operation_xyz
'x, y, z'
'-x, -y, -z'

loop_
_atom_site_label
_atom_site_type_symbol
_atom_site_fract_x
_atom_site_fract_y
_atom_site_fract_z
_atom_site_U_iso_or_equiv
_atom_site_adp_type
_atom_site_occupancy
_atom_site_site_symmetry_order
_atom_site_calc_flag
_atom_site_refinement_flags_posn
_atom_site_refinement_flags_adp
_atom_site_refinement_flags_occupancy
_atom_site_disorder_assembly
_atom_site_disorder_group
O1W O 0.99638(19) 0.18384(16) 0.60901(15) 0.0301(5) Uani 1 1 d . . . . .
H1WA H 1.0101 0.2078 0.5617 0.045 Uiso 1 1 d G . . . .
H1WB H 1.0467 0.2074 0.6559 0.045 Uiso 1 1 d G . . . .
O2W O 0.1367(2) 0.21330(19) -0.2231(2) 0.0519(8) Uani 1 1 d . . . . .
H2WA H 0.1468 0.1554 -0.2104 0.078 Uiso 1 1 d G . . . .
H2WB H 0.0947 0.2301 -0.1947 0.078 Uiso 1 1 d G . . . .
O3W O 0.8733(2) 0.26484(18) 0.70198(19) 0.0424(6) Uani 1 1 d . . . . .
H3WA H 0.8599 0.3222 0.6919 0.064 Uiso 1 1 d G . . . .
H3WB H 0.9131 0.2513 0.6699 0.064 Uiso 1 1 d G . . . .
O4W O 0.01075(19) 0.29667(17) -0.13134(15) 0.0298(5) Uani 1 1 d D . . . .
H4WA H -0.002(3) 0.274(3) -0.0845(16) 0.045 Uiso 1 1 d DR . . . .
H4WB H -0.041(2) 0.279(3) -0.1758(17) 0.045 Uiso 1 1 d DR . . . .
C1S C 0.3326(4) 0.6327(4) 0.1535(3) 0.0341(11) Uani 0.75 1 d . U P A 1
H1S H 0.2630 0.6369 0.1535 0.041 Uiso 0.75 1 calc R . P A 1
C2S C 0.3914(4) 0.7681(4) 0.2610(4) 0.0339(12) Uani 0.75 1 d D U P A 1
H2SA H 0.3161 0.7613 0.2544 0.051 Uiso 0.75 1 calc GR . P A 1
H2SB H 0.4184 0.8328 0.2465 0.051 Uiso 0.75 1 calc GR . P A 1
H2SC H 0.4279 0.7572 0.3225 0.051 Uiso 0.75 1 calc GR . P A 1
C3S C 0.5185(3) 0.6982(3) 0.2041(4) 0.0368(11) Uani 0.75 1 d D U P A 1
H3SA H 0.5564 0.6816 0.2633 0.055 Uiso 0.75 1 calc GR . P A 1
H3SB H 0.5507 0.7621 0.1919 0.055 Uiso 0.75 1 calc GR . P A 1
H3SC H 0.5216 0.6510 0.1592 0.055 Uiso 0.75 1 calc GR . P A 1
N1S N 0.4092(3) 0.6980(3) 0.2010(3) 0.0293(10) Uani 0.75 1 d D U P A 1
O1S O 0.3463(2) 0.5615(2) 0.10566(17) 0.0420(6) Uani 1 1 d . U . . .
C1C C 0.8242(3) -0.0043(3) 0.4272(2) 0.0358(8) Uani 1 1 d . . . . .
H1C H 0.8864 -0.0234 0.4619 0.043 Uiso 1 1 calc R . . . .
C2C C 0.6406(3) -0.0499(3) 0.3528(3) 0.0544(12) Uani 1 1 d . . . . .
H2CA H 0.6146 -0.0989 0.3035 0.082 Uiso 1 1 calc GR . . . .
H2CB H 0.6534 0.0134 0.3292 0.082 Uiso 1 1 calc GR . . . .
H2CC H 0.5882 -0.0512 0.3858 0.082 Uiso 1 1 calc GR . . . .
C3C C 0.7348(3) -0.1640(3) 0.4437(3) 0.0505(11) Uani 1 1 d . . . . .
H3CA H 0.7204 -0.2111 0.3938 0.076 Uiso 1 1 calc GR . . . .
H3CB H 0.6804 -0.1783 0.4747 0.076 Uiso 1 1 calc GR . . . .
H3CC H 0.8033 -0.1668 0.4852 0.076 Uiso 1 1 calc GR . . . .
N1C N 0.7354(2) -0.06902(19) 0.41069(19) 0.0293(6) Uani 1 1 d . . . . .
O1C O 0.83239(16) 0.07611(15) 0.40206(14) 0.0254(5) Uani 1 1 d . . . . .
O2C O 1.03115(16) 0.01142(14) 0.37785(14) 0.0229(4) Uani 1 1 d . . . . .
H2CD H 1.0917 0.0133 0.3639 0.034 Uiso 1 1 d GR . . . .
H2CE H 0.9928 -0.0474 0.3624 0.034 Uiso 1 1 d GR . . . .
O3C O 0.15433(15) 0.45374(16) 0.07368(13) 0.0214(4) Uani 1 1 d D . . . .
H3CD H 0.122(2) 0.473(2) 0.0239(14) 0.032 Uiso 1 1 d DR . . . .
H3CE H 0.2159(16) 0.486(2) 0.0840(18) 0.032 Uiso 1 1 d DR . . . .
O4C O -0.04413(14) 0.51209(14) 0.10145(13) 0.0179(4) Uani 1 1 d . . . . .
H4CA H -0.0128 0.5735 0.1227 0.027 Uiso 1 1 d GR . . . .
H4CB H -0.1104 0.5023 0.1085 0.027 Uiso 1 1 d GR . . . .
C1 C 0.36840(19) 0.40301(18) 0.55022(17) 0.0119(5) Uani 1 1 d . . . . .
C2 C 0.28063(19) 0.36305(19) 0.48004(17) 0.0131(5) Uani 1 1 d . . . . .
H2 H 0.2912 0.3354 0.4284 0.016 Uiso 1 1 calc R . . . .
C3 C 0.17896(19) 0.36279(18) 0.48404(17) 0.0117(5) Uani 1 1 d . . . . .
C4 C 0.16163(19) 0.40821(19) 0.55672(18) 0.0138(5) Uani 1 1 d . . . . .
C5 C 0.2471(2) 0.4525(2) 0.62469(18) 0.0184(6) Uani 1 1 d . . . . .
H5 H 0.2365 0.4857 0.6735 0.022 Uiso 1 1 calc R . . . .
C6 C 0.3484(2) 0.4482(2) 0.62154(18) 0.0173(6) Uani 1 1 d . . . . .
H6 H 0.4058 0.4771 0.6697 0.021 Uiso 1 1 calc R . . . .
C7 C 0.08895(19) 0.30371(19) 0.41527(17) 0.0122(5) Uani 1 1 d . . . . .
C8 C 0.0410(2) 0.4625(2) 0.6236(2) 0.0230(6) Uani 1 1 d . . . . .
H8A H 0.0736 0.5297 0.6228 0.034 Uiso 1 1 calc GR . . . .
H8B H 0.0714 0.4377 0.6814 0.034 Uiso 1 1 calc GR . . . .
H8C H -0.0346 0.4580 0.6138 0.034 Uiso 1 1 calc GR . . . .
C9 C 0.47706(19) 0.39414(19) 0.54999(17) 0.0127(5) Uani 1 1 d . . . . .
C10 C 0.56563(19) 0.44296(19) 0.61422(17) 0.0125(5) Uani 1 1 d . . . . .
H10 H 0.5557 0.4843 0.6580 0.015 Uiso 1 1 calc R . . . .
C11 C 0.66765(19) 0.43360(18) 0.61678(17) 0.0121(5) Uani 1 1 d . . . . .
C12 C 0.68338(19) 0.37602(19) 0.54974(17) 0.0139(5) Uani 1 1 d . . . . .
C13 C 0.5963(2) 0.3273(2) 0.48513(18) 0.0171(6) Uani 1 1 d . . . . .
H13 H 0.6060 0.2878 0.4398 0.020 Uiso 1 1 calc R . . . .
C14 C 0.4957(2) 0.3358(2) 0.48596(18) 0.0173(6) Uani 1 1 d . . . . .
H14 H 0.4378 0.3008 0.4417 0.021 Uiso 1 1 calc R . . . .
C15 C 0.75542(19) 0.48837(19) 0.69074(17) 0.0126(5) Uani 1 1 d . . . . .
C16 C 0.7981(2) 0.3178(2) 0.47780(19) 0.0210(6) Uani 1 1 d . . . . .
H16A H 0.7630 0.3419 0.4210 0.031 Uiso 1 1 calc GR . . . .
H16B H 0.7681 0.2501 0.4799 0.031 Uiso 1 1 calc GR . . . .
H16C H 0.8732 0.3242 0.4834 0.031 Uiso 1 1 calc GR . . . .
C17 C 0.63296(19) 0.10428(19) -0.05345(17) 0.0133(5) Uani 1 1 d . . . . .
C18 C 0.7203(2) 0.15848(19) 0.00763(17) 0.0151(5) Uani 1 1 d . . . . .
H18 H 0.7100 0.1980 0.0526 0.018 Uiso 1 1 calc R . . . .
C19 C 0.82201(19) 0.15612(19) 0.00441(17) 0.0135(5) Uani 1 1 d . . . . .
C20 C 0.8390(2) 0.09675(19) -0.05981(17) 0.0143(5) Uani 1 1 d . . . . .
C21 C 0.7534(2) 0.0403(2) -0.11979(18) 0.0171(6) Uani 1 1 d . . . . .
H21 H 0.7638 -0.0012 -0.1633 0.020 Uiso 1 1 calc R . . . .
C22 C 0.6526(2) 0.0447(2) -0.11581(18) 0.0173(6) Uani 1 1 d . . . . .
H22 H 0.5949 0.0057 -0.1572 0.021 Uiso 1 1 calc R . . . .
C23 C 0.91134(19) 0.22147(19) 0.06791(17) 0.0140(5) Uani 1 1 d . . . . .
C24 C 0.9596(2) 0.0349(2) -0.1218(2) 0.0236(6) Uani 1 1 d . . . . .
H24A H 0.9257 0.0519 -0.1821 0.035 Uiso 1 1 calc GR . . . .
H24B H 0.9307 -0.0315 -0.1135 0.035 Uiso 1 1 calc GR . . . .
H24C H 1.0352 0.0415 -0.1137 0.035 Uiso 1 1 calc GR . . . .
C25 C 0.52422(19) 0.11119(19) -0.05234(17) 0.0131(5) Uani 1 1 d . . . . .
C26 C 0.4368(2) 0.05158(19) -0.10818(17) 0.0137(5) Uani 1 1 d . . . . .
H26 H 0.4477 0.0042 -0.1462 0.016 Uiso 1 1 calc R . . . .
C27 C 0.33423(19) 0.05865(19) -0.11053(17) 0.0135(5) Uani 1 1 d . . . . .
C28 C 0.3173(2) 0.1248(2) -0.05071(18) 0.0152(5) Uani 1 1 d . . . . .
C29 C 0.4034(2) 0.1840(2) 0.00592(19) 0.0200(6) Uani 1 1 d . . . . .
H29 H 0.3930 0.2293 0.0462 0.024 Uiso 1 1 calc R . . . .
C30 C 0.5048(2) 0.1777(2) 0.00446(19) 0.0199(6) Uani 1 1 d . . . . .
H30 H 0.5622 0.2197 0.0432 0.024 Uiso 1 1 calc R . . . .
C31 C 0.2473(2) -0.00705(19) -0.17650(18) 0.0147(5) Uani 1 1 d . . . . .
C32 C 0.2020(2) 0.1834(2) 0.01991(18) 0.0186(6) Uani 1 1 d . . . . .
H32A H 0.2275 0.2513 0.0135 0.028 Uiso 1 1 calc GR . . . .
H32B H 0.2411 0.1642 0.0776 0.028 Uiso 1 1 calc GR . . . .
H32C H 0.1273 0.1739 0.0164 0.028 Uiso 1 1 calc GR . . . .
C33 C 0.46167(19) 0.22815(19) 0.26028(17) 0.0131(5) Uani 1 1 d . . . . .
C34 C 0.35690(19) 0.23577(19) 0.24726(17) 0.0131(5) Uani 1 1 d . . . . .
H34 H 0.3327 0.2887 0.2167 0.016 Uiso 1 1 calc R . . . .
C35 C 0.28575(19) 0.16998(19) 0.27666(17) 0.0129(5) Uani 1 1 d . . . . .
C36 C 0.3214(2) 0.0936(2) 0.32513(18) 0.0157(5) Uani 1 1 d . . . . .
C37 C 0.4266(2) 0.0854(2) 0.34008(19) 0.0191(6) Uani 1 1 d . . . . .
H37 H 0.4522 0.0343 0.3730 0.023 Uiso 1 1 calc R . . . .
C38 C 0.4941(2) 0.1506(2) 0.30756(19) 0.0181(6) Uani 1 1 d . . . . .
H38 H 0.5647 0.1424 0.3178 0.022 Uiso 1 1 calc R . . . .
C39 C 0.17341(19) 0.18531(19) 0.24894(17) 0.0134(5) Uani 1 1 d . . . . .
C40 C 0.2863(3) -0.0540(2) 0.3938(3) 0.0349(8) Uani 1 1 d . . . . .
H40A H 0.2283 -0.0948 0.4096 0.052 Uiso 1 1 calc GR . . . .
H40B H 0.3446 -0.0349 0.4476 0.052 Uiso 1 1 calc GR . . . .
H40C H 0.3097 -0.0897 0.3514 0.052 Uiso 1 1 calc GR . . . .
C41 C 0.53321(19) 0.29919(19) 0.22526(17) 0.0130(5) Uani 1 1 d . . . . .
C42 C 0.63781(19) 0.29120(19) 0.23882(17) 0.0125(5) Uani 1 1 d . . . . .
H42 H 0.6620 0.2387 0.2703 0.015 Uiso 1 1 calc R . . . .
C43 C 0.70882(19) 0.35611(19) 0.20870(17) 0.0130(5) Uani 1 1 d . . . . .
C44 C 0.67259(19) 0.43248(19) 0.15910(17) 0.0139(5) Uani 1 1 d . . . . .
C45 C 0.5675(2) 0.4408(2) 0.14361(18) 0.0164(5) Uani 1 1 d . . . . .
H45 H 0.5419 0.4913 0.1098 0.020 Uiso 1 1 calc R . . . .
C46 C 0.5000(2) 0.37622(19) 0.17701(18) 0.0152(5) Uani 1 1 d . . . . .
H46 H 0.4293 0.3845 0.1669 0.018 Uiso 1 1 calc R . . . .
C47 C 0.82087(19) 0.34129(18) 0.23557(17) 0.0117(5) Uani 1 1 d . . . . .
C48 C 0.7071(2) 0.5779(2) 0.0870(2) 0.0260(7) Uani 1 1 d . . . . .
H48A H 0.7655 0.6188 0.0718 0.039 Uiso 1 1 calc GR . . . .
H48B H 0.6805 0.6146 0.1265 0.039 Uiso 1 1 calc GR . . . .
H48C H 0.6509 0.5559 0.0325 0.039 Uiso 1 1 calc GR . . . .
O1 O 0.07485(13) 0.31910(14) 0.33368(12) 0.0144(4) Uani 1 1 d . . . . .
O2 O 0.03292(14) 0.23585(13) 0.44121(12) 0.0139(4) Uani 1 1 d . . . . .
O3 O 0.05970(14) 0.40715(14) 0.55442(13) 0.0183(4) Uani 1 1 d . . . . .
O4 O 0.73934(13) 0.56031(13) 0.72888(12) 0.0152(4) Uani 1 1 d . . . . .
O5 O 0.84373(14) 0.46092(14) 0.71485(13) 0.0170(4) Uani 1 1 d . . . . .
O6 O 0.78351(14) 0.37234(14) 0.54970(12) 0.0170(4) Uani 1 1 d . . . . .
O7 O 0.92551(14) 0.21254(14) 0.15087(12) 0.0155(4) Uani 1 1 d . . . . .
O8 O 0.96621(14) 0.28651(14) 0.03821(12) 0.0177(4) Uani 1 1 d . . . . .
O9 O 0.94097(14) 0.09770(14) -0.05795(13) 0.0187(4) Uani 1 1 d . . . . .
O10 O 0.26527(14) -0.08484(14) -0.20306(14) 0.0218(4) Uani 1 1 d . . . . .
O11 O 0.15803(14) 0.01735(14) -0.20587(13) 0.0181(4) Uani 1 1 d . . . . .
O12 O 0.21698(14) 0.12632(14) -0.05011(13) 0.0187(4) Uani 1 1 d . . . . .
O13 O 0.15284(13) 0.24648(13) 0.19275(12) 0.0136(4) Uani 1 1 d . . . . .
O14 O 0.10781(14) 0.13568(14) 0.28214(13) 0.0174(4) Uani 1 1 d . . . . .
O15 O 0.25196(15) 0.02947(14) 0.35448(14) 0.0206(4) Uani 1 1 d . . . . .
O16 O 0.84208(13) 0.27881(13) 0.29139(12) 0.0134(4) Uani 1 1 d . . . . .
O17 O 0.88718(14) 0.39057(14) 0.20330(13) 0.0159(4) Uani 1 1 d . . . . .
O18 O 0.74277(14) 0.49679(14) 0.13114(13) 0.0183(4) Uani 1 1 d . . . . .
La1 La 0.06673(2) 0.38433(2) 0.18678(2) 0.00987(4) Uani 1 1 d D . . . .
La2 La 0.92799(2) 0.14185(2) 0.29462(2) 0.01111(4) Uani 1 1 d . . . . .
C4S C 0.4040(9) 0.6100(9) 0.1591(9) 0.026(3) Uani 0.25 1 d . U P A 2
H4S H 0.4750 0.6027 0.1824 0.032 Uiso 0.25 1 calc R . P A 2
C6S C 0.2515(10) 0.6844(10) 0.1480(10) 0.036(3) Uani 0.25 1 d D U P A 2
H6SA H 0.2299 0.6553 0.0872 0.053 Uiso 0.25 1 calc GR . P A 2
H6SB H 0.2408 0.7511 0.1464 0.053 Uiso 0.25 1 calc GR . P A 2
H6SC H 0.2095 0.6484 0.1832 0.053 Uiso 0.25 1 calc GR . P A 2
N2S N 0.3618(11) 0.6818(12) 0.1883(10) 0.034(3) Uani 0.25 1 d D U P A 2
C5S C 0.4332(17) 0.7520(15) 0.2587(15) 0.060(6) Uani 0.25 1 d D U P A 2
H5SA H 0.5038 0.7364 0.2741 0.090 Uiso 0.25 1 calc GR . P A 2
H5SB H 0.4075 0.7492 0.3117 0.090 Uiso 0.25 1 calc GR . P A 2
H5SC H 0.4354 0.8167 0.2369 0.090 Uiso 0.25 1 calc GR . P A 2

loop_
_atom_site_aniso_label
_atom_site_aniso_U_11
_atom_site_aniso_U_22
_atom_site_aniso_U_33
_atom_site_aniso_U_23
_atom_site_aniso_U_13
_atom_site_aniso_U_12
O1W 0.0447(14) 0.0222(12) 0.0214(11) 0.0059(9) 0.0071(10) 0.0035(10)
O2W 0.0473(17) 0.0276(14) 0.066(2) 0.0023(14) -0.0086(14) 0.0076(12)
O3W 0.0375(15) 0.0246(13) 0.0567(18) 0.0004(12) -0.0025(13) 0.0086(11)
O4W 0.0405(14) 0.0272(12) 0.0192(11) 0.0047(10) 0.0058(10) 0.0031(10)
C1S 0.031(3) 0.039(3) 0.032(2) 0.007(2) 0.015(2) -0.003(2)
C2S 0.039(3) 0.032(3) 0.032(3) 0.002(2) 0.012(2) 0.007(2)
C3S 0.027(2) 0.032(2) 0.048(3) -0.001(2) 0.006(2) 0.0025(18)
N1S 0.028(2) 0.028(2) 0.033(2) 0.0047(18) 0.010(2) 0.0050(19)
O1S 0.0349(14) 0.0493(16) 0.0334(14) -0.0042(12) 0.0105(11) -0.0167(12)
C1C 0.0299(18) 0.047(2) 0.0291(18) 0.0055(16) 0.0083(15) 0.0033(16)
C2C 0.0246(18) 0.048(2) 0.086(3) 0.036(2) 0.006(2) 0.0067(17)
C3C 0.047(2) 0.034(2) 0.065(3) 0.015(2) 0.007(2) 0.0048(18)
N1C 0.0254(14) 0.0247(14) 0.0335(15) 0.0094(12) 0.0037(12) 0.0002(11)
O1C 0.0260(11) 0.0229(11) 0.0278(12) 0.0003(9) 0.0144(9) -0.0055(9)
O2C 0.0183(10) 0.0183(10) 0.0342(12) 0.0030(9) 0.0116(9) 0.0014(8)
O3C 0.0124(9) 0.0340(12) 0.0156(10) 0.0024(9) 0.0046(8) -0.0035(8)
O4C 0.0133(9) 0.0201(10) 0.0208(10) 0.0023(8) 0.0061(8) 0.0018(8)
C1 0.0079(11) 0.0140(12) 0.0123(12) -0.0010(10) 0.0018(9) -0.0008(9)
C2 0.0101(11) 0.0169(13) 0.0112(12) -0.0032(10) 0.0032(9) -0.0006(10)
C3 0.0101(11) 0.0114(12) 0.0113(12) -0.0016(10) 0.0013(9) -0.0016(9)
C4 0.0083(11) 0.0156(13) 0.0154(13) -0.0043(10) 0.0009(10) 0.0007(10)
C5 0.0128(12) 0.0238(15) 0.0163(13) -0.0106(11) 0.0015(10) 0.0018(11)
C6 0.0097(12) 0.0206(14) 0.0166(13) -0.0083(11) -0.0013(10) -0.0026(10)
C7 0.0063(11) 0.0156(13) 0.0140(12) -0.0049(10) 0.0019(9) 0.0019(9)
C8 0.0157(13) 0.0294(16) 0.0238(15) -0.0128(13) 0.0070(11) 0.0021(12)
C9 0.0098(12) 0.0143(12) 0.0118(12) 0.0008(10) 0.0011(9) -0.0007(10)
C10 0.0100(11) 0.0146(13) 0.0112(12) -0.0037(10) 0.0020(9) -0.0008(10)
C11 0.0095(11) 0.0132(12) 0.0104(12) -0.0014(10) -0.0003(9) -0.0012(9)
C12 0.0090(11) 0.0169(13) 0.0146(13) -0.0012(10) 0.0026(10) 0.0004(10)
C13 0.0124(12) 0.0228(14) 0.0137(13) -0.0094(11) 0.0019(10) 0.0005(11)
C14 0.0114(12) 0.0216(14) 0.0150(13) -0.0070(11) 0.0001(10) -0.0013(10)
C15 0.0086(11) 0.0149(13) 0.0119(12) -0.0008(10) 0.0014(9) -0.0022(9)
C16 0.0135(13) 0.0307(16) 0.0188(14) -0.0105(12) 0.0055(11) 0.0031(11)
C17 0.0103(12) 0.0137(13) 0.0129(12) -0.0015(10) 0.0005(10) -0.0010(10)
C18 0.0121(12) 0.0185(13) 0.0132(13) -0.0047(11) 0.0029(10) -0.0001(10)
C19 0.0091(11) 0.0175(13) 0.0108(12) -0.0033(10) 0.0000(9) -0.0010(10)
C20 0.0112(12) 0.0170(13) 0.0133(12) -0.0011(11) 0.0020(10) 0.0010(10)
C21 0.0147(13) 0.0170(13) 0.0169(13) -0.0074(11) 0.0022(10) 0.0000(10)
C22 0.0127(12) 0.0176(14) 0.0174(13) -0.0059(11) 0.0005(10) -0.0020(10)
C23 0.0083(11) 0.0195(13) 0.0131(12) -0.0069(11) 0.0019(10) 0.0018(10)
C24 0.0148(13) 0.0299(16) 0.0255(15) -0.0144(13) 0.0069(12) 0.0005(12)
C25 0.0087(11) 0.0163(13) 0.0125(12) -0.0012(10) 0.0016(9) -0.0005(10)
C26 0.0128(12) 0.0136(13) 0.0131(12) -0.0027(10) 0.0036(10) -0.0019(10)
C27 0.0094(11) 0.0139(12) 0.0142(12) -0.0030(10) 0.0017(10) -0.0033(9)
C28 0.0112(12) 0.0186(13) 0.0138(13) -0.0028(11) 0.0021(10) -0.0004(10)
C29 0.0139(13) 0.0237(15) 0.0198(14) -0.0124(12) 0.0031(11) -0.0006(11)
C30 0.0106(12) 0.0243(15) 0.0193(14) -0.0116(12) -0.0007(10) -0.0030(11)
C31 0.0092(12) 0.0173(13) 0.0149(13) -0.0052(11) 0.0036(10) -0.0050(10)
C32 0.0144(13) 0.0240(15) 0.0168(13) -0.0075(12) 0.0053(11) 0.0010(11)
C33 0.0089(11) 0.0154(13) 0.0128(12) -0.0062(10) 0.0014(9) -0.0003(10)
C34 0.0084(11) 0.0165(13) 0.0131(12) -0.0041(10) 0.0018(9) 0.0011(10)
C35 0.0079(11) 0.0164(13) 0.0130(12) -0.0036(10) 0.0023(9) -0.0004(9)
C36 0.0127(12) 0.0176(13) 0.0149(13) -0.0023(11) 0.0041(10) -0.0027(10)
C37 0.0139(13) 0.0212(14) 0.0222(14) 0.0032(12) 0.0039(11) 0.0046(11)
C38 0.0092(12) 0.0226(14) 0.0209(14) -0.0013(12) 0.0025(10) 0.0017(10)
C39 0.0072(11) 0.0173(13) 0.0149(13) -0.0096(11) 0.0040(10) -0.0007(10)
C40 0.0249(16) 0.0273(18) 0.055(2) 0.0164(17) 0.0151(16) 0.0034(14)
C41 0.0087(11) 0.0174(13) 0.0118(12) -0.0054(10) 0.0025(9) 0.0002(10)
C42 0.0095(11) 0.0146(13) 0.0119(12) -0.0039(10) 0.0018(9) 0.0005(9)
C43 0.0087(11) 0.0167(13) 0.0120(12) -0.0065(10) 0.0029(9) -0.0015(10)
C44 0.0095(12) 0.0159(13) 0.0150(13) -0.0057(11) 0.0034(10) -0.0013(10)
C45 0.0136(12) 0.0158(13) 0.0178(13) -0.0026(11) 0.0019(10) 0.0018(10)
C46 0.0083(11) 0.0192(14) 0.0174(13) -0.0038(11) 0.0026(10) 0.0023(10)
C47 0.0089(11) 0.0136(12) 0.0115(12) -0.0043(10) 0.0022(9) -0.0002(9)
C48 0.0212(15) 0.0215(15) 0.0389(19) 0.0112(14) 0.0126(13) 0.0060(12)
O1 0.0090(8) 0.0226(10) 0.0101(9) -0.0032(8) 0.0022(7) 0.0000(7)
O2 0.0108(8) 0.0142(9) 0.0139(9) -0.0030(7) 0.0016(7) -0.0027(7)
O3 0.0084(9) 0.0258(11) 0.0193(10) -0.0117(8) 0.0032(7) 0.0005(8)
O4 0.0082(8) 0.0179(10) 0.0174(9) -0.0070(8) 0.0016(7) 0.0001(7)
O5 0.0096(9) 0.0195(10) 0.0187(10) -0.0074(8) -0.0007(7) 0.0019(7)
O6 0.0085(8) 0.0266(11) 0.0147(9) -0.0087(8) 0.0031(7) 0.0008(7)
O7 0.0087(8) 0.0240(10) 0.0119(9) -0.0054(8) 0.0016(7) -0.0006(7)
O8 0.0142(9) 0.0211(10) 0.0145(9) -0.0061(8) 0.0032(7) -0.0041(8)
O9 0.0088(9) 0.0239(10) 0.0214(10) -0.0118(8) 0.0037(7) -0.0009(7)
O10 0.0097(9) 0.0218(10) 0.0302(11) -0.0149(9) 0.0027(8) -0.0018(8)
O11 0.0114(9) 0.0194(10) 0.0193(10) -0.0072(8) -0.0002(8) -0.0009(7)
O12 0.0102(9) 0.0274(11) 0.0175(10) -0.0106(8) 0.0044(7) -0.0001(8)
O13 0.0092(8) 0.0162(9) 0.0152(9) -0.0023(8) 0.0033(7) 0.0015(7)
O14 0.0107(9) 0.0185(10) 0.0239(10) -0.0004(8) 0.0082(8) -0.0002(7)
O15 0.0142(9) 0.0196(10) 0.0281(11) 0.0072(9) 0.0073(8) 0.0010(8)
O16 0.0090(8) 0.0171(9) 0.0136(9) -0.0044(8) 0.0033(7) 0.0008(7)
O17 0.0097(9) 0.0196(10) 0.0191(10) 0.0001(8) 0.0063(7) 0.0009(7)
O18 0.0131(9) 0.0185(10) 0.0246(11) 0.0033(8) 0.0083(8) 0.0011(8)
La1 0.00528(7) 0.01358(8) 0.00923(7) -0.00412(6) 0.00155(5) -0.00145(5)
La2 0.00605(7) 0.01326(8) 0.01249(8) -0.00603(6) 0.00292(5) -0.00264(5)
C4S 0.012(5) 0.028(6) 0.037(7) -0.005(5) 0.000(5) 0.010(4)
C6S 0.038(6) 0.038(7) 0.049(8) 0.022(6) 0.030(5) 0.023(5)
N2S 0.042(7) 0.028(7) 0.040(7) 0.007(5) 0.018(6) 0.022(6)
C5S 0.077(11) 0.039(9) 0.062(10) -0.007(8) 0.006(10) 0.026(8)

loop_
_atom_type_symbol
_atom_type_description
_atom_type_scat_dispersion_real
_atom_type_scat_dispersion_imag
_atom_type_scat_source
C C 0.0033 0.0016 'International Tables Vol C Tables 4.2.6.8 and 6.1.1.4'
H H 0.0000 0.0000 'International Tables Vol C Tables 4.2.6.8 and 6.1.1.4'
La La -0.2871 2.4523 'International Tables Vol C Tables 4.2.6.8 and 6.1.1.4'
N N 0.0061 0.0033 'International Tables Vol C Tables 4.2.6.8 and 6.1.1.4'
O O 0.0106 0.0060 'International Tables Vol C Tables 4.2.6.8 and 6.1.1.4'

loop_
_geom_angle_atom_site_label_1
_geom_angle_atom_site_label_2
_geom_angle_atom_site_label_3
_geom_angle
_geom_angle_site_symmetry_1
_geom_angle_site_symmetry_3
H1WA O1W H1WB 109.6 . .
H2WA O2W H2WB 109.5 . .
H3WA O3W H3WB 109.6 . .
H4WA O4W H4WB 110(3) . .
N1S C1S H1S 118.1 . .
N1S C1S O1S 123.9(4) . .
O1S C1S H1S 118.1 . .
H2SA C2S H2SB 109.5 . .
H2SA C2S H2SC 109.5 . .
H2SB C2S H2SC 109.5 . .
N1S C2S H2SA 109.5 . .
N1S C2S H2SB 109.5 . .
N1S C2S H2SC 109.5 . .
H3SA C3S H3SB 109.5 . .
H3SA C3S H3SC 109.5 . .
H3SB C3S H3SC 109.5 . .
N1S C3S H3SA 109.5 . .
N1S C3S H3SB 109.5 . .
N1S C3S H3SC 109.5 . .
C1S N1S C2S 121.8(5) . .
C1S N1S C3S 122.0(4) . .
C2S N1S C3S 115.9(4) . .
N1C C1C H1C 117.0 . .
O1C C1C H1C 117.0 . .
O1C C1C N1C 125.9(3) . .
H2CA C2C H2CB 109.5 . .
H2CA C2C H2CC 109.5 . .
H2CB C2C H2CC 109.5 . .
N1C C2C H2CA 109.5 . .
N1C C2C H2CB 109.5 . .
N1C C2C H2CC 109.5 . .
H3CA C3C H3CB 109.5 . .
H3CA C3C H3CC 109.5 . .
H3CB C3C H3CC 109.5 . .
N1C C3C H3CA 109.5 . .
N1C C3C H3CB 109.5 . .
N1C C3C H3CC 109.5 . .
C1C N1C C2C 121.0(3) . .
C1C N1C C3C 121.3(3) . .
C2C N1C C3C 117.5(3) . .
C1C O1C La2 127.1(2) . .
H2CD O2C H2CE 108.2 . .
La2 O2C H2CD 110.8 . .
La2 O2C H2CE 110.4 . .
H3CD O3C H3CE 104(3) . .
La1 O3C H3CD 123.9(18) . .
La1 O3C H3CE 126.6(19) . .
H4CA O4C H4CB 107.4 . .
La1 O4C H4CA 111.2 . .
La1 O4C H4CB 111.3 . .
C2 C1 C9 121.8(2) . .
C6 C1 C2 116.5(2) . .
C6 C1 C9 121.7(2) . .
C1 C2 H2 119.1 . .
C3 C2 C1 121.9(2) . .
C3 C2 H2 119.1 . .
C2 C3 C4 120.0(2) . .
C2 C3 C7 119.3(2) . .
C4 C3 C7 120.3(2) . .
C5 C4 C3 119.0(2) . .
O3 C4 C3 116.4(2) . .
O3 C4 C5 124.5(2) . .
C4 C5 H5 119.9 . .
C4 C5 C6 120.1(2) . .
C6 C5 H5 119.9 . .
C1 C6 H6 118.9 . .
C5 C6 C1 122.2(2) . .
C5 C6 H6 118.9 . .
C3 C7 La2 166.24(18) . 1_455
O1 C7 C3 120.1(2) . .
O1 C7 La2 68.16(13) . 1_455
O2 C7 C3 117.9(2) . .
O2 C7 O1 121.8(2) . .
O2 C7 La2 54.23(12) . 1_455
H8A C8 H8B 109.5 . .
H8A C8 H8C 109.5 . .
H8B C8 H8C 109.5 . .
O3 C8 H8A 109.5 . .
O3 C8 H8B 109.5 . .
O3 C8 H8C 109.5 . .
C10 C9 C1 122.1(2) . .
C14 C9 C1 121.5(2) . .
C14 C9 C10 116.4(2) . .
C9 C10 H10 118.5 . .
C11 C10 C9 123.0(2) . .
C11 C10 H10 118.5 . .
C10 C11 C12 118.8(2) . .
C10 C11 C15 117.5(2) . .
C12 C11 C15 123.6(2) . .
C13 C12 C11 118.8(2) . .
O6 C12 C11 118.3(2) . .
O6 C12 C13 122.9(2) . .
C12 C13 H13 119.5 . .
C14 C13 C12 120.9(2) . .
C14 C13 H13 119.5 . .
C9 C14 H14 119.1 . .
C13 C14 C9 121.9(2) . .
C13 C14 H14 119.1 . .
C11 C15 La1 170.88(18) . 2_666
O4 C15 C11 118.8(2) . .
O4 C15 O5 121.0(2) . .
O4 C15 La1 60.63(13) . 2_666
O5 C15 C11 120.3(2) . .
O5 C15 La1 61.31(13) . 2_666
H16A C16 H16B 109.5 . .
H16A C16 H16C 109.5 . .
H16B C16 H16C 109.5 . .
O6 C16 H16A 109.5 . .
O6 C16 H16B 109.5 . .
O6 C16 H16C 109.5 . .
C18 C17 C25 121.4(2) . .
C22 C17 C18 116.7(2) . .
C22 C17 C25 121.8(2) . .
C17 C18 H18 119.1 . .
C19 C18 C17 121.9(2) . .
C19 C18 H18 119.1 . .
C18 C19 C20 120.0(2) . .
C18 C19 C23 118.8(2) . .
C20 C19 C23 121.1(2) . .
C21 C20 C19 119.2(2) . .
O9 C20 C19 116.4(2) . .
O9 C20 C21 124.4(2) . .
C20 C21 H21 120.1 . .
C22 C21 C20 119.7(2) . .
C22 C21 H21 120.1 . .
C17 C22 H22 118.8 . .
C21 C22 C17 122.5(2) . .
C21 C22 H22 118.8 . .
C19 C23 La1 168.83(18) . 1_655
O7 C23 C19 118.6(2) . .
O7 C23 La1 65.17(13) . 1_655
O8 C23 C19 119.5(2) . .
O8 C23 O7 121.8(2) . .
O8 C23 La1 57.17(13) . 1_655
H24A C24 H24B 109.5 . .
H24A C24 H24C 109.5 . .
H24B C24 H24C 109.5 . .
O9 C24 H24A 109.5 . .
O9 C24 H24B 109.5 . .
O9 C24 H24C 109.5 . .
C26 C25 C17 121.7(2) . .
C30 C25 C17 121.6(2) . .
C30 C25 C26 116.7(2) . .
C25 C26 H26 118.6 . .
C27 C26 C25 122.9(2) . .
C27 C26 H26 118.6 . .
C26 C27 C28 119.0(2) . .
C26 C27 C31 117.4(2) . .
C28 C27 C31 123.6(2) . .
C29 C28 C27 118.7(2) . .
O12 C28 C27 118.1(2) . .
O12 C28 C29 123.2(2) . .
C28 C29 H29 119.5 . .
C28 C29 C30 120.9(3) . .
C30 C29 H29 119.5 . .
C25 C30 H30 119.2 . .
C29 C30 C25 121.7(2) . .
C29 C30 H30 119.2 . .
C27 C31 La2 175.77(18) . 2_655
O10 C31 C27 118.9(2) . .
O10 C31 O11 121.2(2) . .
O10 C31 La2 61.52(13) . 2_655
O11 C31 C27 119.9(2) . .
O11 C31 La2 60.01(13) . 2_655
H32A C32 H32B 109.5 . .
H32A C32 H32C 109.5 . .
H32B C32 H32C 109.5 . .
O12 C32 H32A 109.5 . .
O12 C32 H32B 109.5 . .
O12 C32 H32C 109.5 . .
C34 C33 C38 116.0(2) . .
C34 C33 C41 121.2(2) . .
C38 C33 C41 122.9(2) . .
C33 C34 H34 118.2 . .
C33 C34 C35 123.6(3) . .
C35 C34 H34 118.2 . .
C34 C35 C36 118.9(2) . .
C34 C35 C39 115.8(2) . .
C36 C35 C39 125.2(2) . .
C37 C36 C35 118.4(2) . .
O15 C36 C35 118.9(2) . .
O15 C36 C37 122.7(3) . .
C36 C37 H37 119.5 . .
C38 C37 C36 121.0(3) . .
C38 C37 H37 119.5 . .
C33 C38 H38 118.9 . .
C37 C38 C33 122.1(2) . .
C37 C38 H38 118.9 . .
O13 C39 C35 116.1(2) . .
O13 C39 O14 125.0(2) . .
O14 C39 C35 118.8(2) . .
H40A C40 H40B 109.5 . .
H40A C40 H40C 109.5 . .
H40B C40 H40C 109.5 . .
O15 C40 H40A 109.5 . .
O15 C40 H40B 109.5 . .
O15 C40 H40C 109.5 . .
C42 C41 C33 120.8(2) . .
C42 C41 C46 116.6(2) . .
C46 C41 C33 122.6(2) . .
C41 C42 H42 118.3 . .
C41 C42 C43 123.4(2) . .
C43 C42 H42 118.3 . .
C42 C43 C44 118.6(2) . .
C42 C43 C47 116.4(2) . .
C44 C43 C47 124.9(2) . .
C45 C44 C43 118.7(2) . .
O18 C44 C43 118.4(2) . .
O18 C44 C45 122.8(2) . .
C44 C45 H45 119.6 . .
C46 C45 C44 120.8(3) . .
C46 C45 H45 119.6 . .
C41 C46 H46 119.1 . .
C45 C46 C41 121.7(2) . .
C45 C46 H46 119.1 . .
O16 C47 C43 116.1(2) . .
O17 C47 C43 120.0(2) . .
O17 C47 O16 123.9(2) . .
H48A C48 H48B 109.5 . .
H48A C48 H48C 109.5 . .
H48B C48 H48C 109.5 . .
O18 C48 H48A 109.5 . .
O18 C48 H48B 109.5 . .
O18 C48 H48C 109.5 . .
C7 O1 La1 167.67(17) . .
C7 O1 La2 87.68(15) . 1_455
La1 O1 La2 104.26(6) . 1_455
C7 O2 La2 102.26(15) . 1_455
C4 O3 C8 116.9(2) . .
C15 O4 La1 94.12(14) . 2_666
C15 O5 La1 93.00(15) . 2_666
C12 O6 C16 117.5(2) . .
C23 O7 La1 90.27(15) . 1_655
C23 O7 La2 161.63(18) . .
La2 O7 La1 107.18(6) . 1_655
C23 O8 La1 98.87(15) . 1_655
C20 O9 C24 117.0(2) . .
C31 O10 La2 93.20(15) . 2_655
C31 O11 La2 94.43(15) . 2_655
C28 O12 C32 117.3(2) . .
C39 O13 La1 133.56(16) . .
C39 O14 La2 136.77(17) . 1_455
C36 O15 C40 118.0(2) . .
C47 O16 La2 133.44(16) . .
C47 O17 La1 138.05(17) . 1_655
C44 O18 C48 118.0(2) . .
O3C La1 O4C 72.57(6) . .
O3C La1 C15 82.16(7) . 2_666
O3C La1 C23 98.05(7) . 1_455
O3C La1 O4 74.02(6) . 2_666
O3C La1 O5 87.13(7) . 2_666
O3C La1 O7 121.36(6) . 1_455
O3C La1 O8 74.41(6) . 1_455
O3C La1 O17 130.50(6) . 1_455
O3C La1 La2 149.34(5) . 1_455
O4C La1 C15 101.04(7) . 2_666
O4C La1 C23 90.21(7) . 1_455
O4C La1 O7 103.94(6) . 1_455
O4C La1 La2 122.30(4) . 1_455
C15 La1 C23 168.21(7) 2_666 1_455
C15 La1 La2 116.72(5) 2_666 1_455
C23 La1 La2 58.41(5) 1_455 1_455
O1 La1 O3C 151.00(6) . .
O1 La1 O4C 129.96(6) . .
O1 La1 C15 75.95(6) . 2_666
O1 La1 C23 99.59(7) . 1_455
O1 La1 O4 78.12(6) . 2_666
O1 La1 O5 81.36(6) . 2_666
O1 La1 O7 75.15(6) . 1_455
O1 La1 O8 122.77(6) . 1_455
O1 La1 O17 77.19(6) . 1_455
O1 La1 La2 41.23(4) . 1_455
O4 La1 O4C 119.40(6) 2_666 .
O4 La1 C15 25.25(6) 2_666 2_666
O4 La1 C23 143.62(6) 2_666 1_455
O4 La1 O5 50.67(6) 2_666 2_666
O4 La1 O7 136.63(6) 2_666 1_455
O4 La1 O8 135.04(6) 2_666 1_455
O4 La1 La2 112.17(4) 2_666 1_455
O5 La1 O4C 78.57(6) 2_666 .
O5 La1 C15 25.68(6) 2_666 2_666
O5 La1 C23 165.68(6) 2_666 1_455
O5 La1 O7 151.10(6) 2_666 1_455
O5 La1 O8 154.80(6) 2_666 1_455
O5 La1 La2 120.66(4) 2_666 1_455
O7 La1 C15 149.86(6) 1_455 2_666
O7 La1 C23 24.57(6) 1_455 1_455
O7 La1 La2 33.92(4) 1_455 1_455
O8 La1 O4C 79.58(6) 1_455 .
O8 La1 C15 155.28(6) 1_455 2_666
O8 La1 C23 23.96(6) 1_455 1_455
O8 La1 O7 48.40(6) 1_455 1_455
O8 La1 La2 81.95(4) 1_455 1_455
O13 La1 O3C 90.13(7) . .
O13 La1 O4C 153.50(6) . .
O13 La1 C15 96.12(7) . 2_666
O13 La1 C23 72.09(6) . 1_455
O13 La1 O1 73.77(6) . .
O13 La1 O4 72.47(6) . 2_666
O13 La1 O5 121.44(6) . 2_666
O13 La1 O7 67.62(6) . 1_455
O13 La1 O8 76.44(6) . 1_455
O13 La1 O17 128.40(6) . 1_455
O13 La1 La2 65.17(4) . 1_455
O17 La1 O4C 59.51(6) 1_455 .
O17 La1 C15 116.89(7) 1_455 2_666
O17 La1 C23 71.91(6) 1_455 1_455
O17 La1 O4 139.91(6) 1_455 2_666
O17 La1 O5 94.56(6) 1_455 2_666
O17 La1 O7 64.18(6) 1_455 1_455
O17 La1 O8 85.02(6) 1_455 1_455
O17 La1 La2 64.79(4) 1_455 1_455
O1C La2 O2C 74.17(7) . .
O1C La2 C7 99.49(7) . 1_655
O1C La2 C31 79.16(7) . 2_655
O1C La2 O1 121.56(6) . 1_655
O1C La2 O2 76.69(6) . 1_655
O1C La2 O10 73.69(7) . 2_655
O1C La2 O11 84.14(7) . 2_655
O1C La2 O14 132.47(7) . 1_655
O1C La2 La1 148.39(5) . 1_655
O2C La2 C7 90.78(7) . 1_655
O2C La2 C31 96.77(7) . 2_655
O2C La2 O1 105.47(6) . 1_655
O2C La2 La1 124.20(4) . 1_655
C7 La2 La1 58.65(5) 1_655 1_655
C31 La2 C7 171.60(7) 2_655 1_655
C31 La2 La1 118.88(5) 2_655 1_655
O1 La2 C7 24.16(6) 1_655 1_655
O1 La2 C31 152.82(6) 1_655 2_655
O1 La2 La1 34.52(4) 1_655 1_655
O2 La2 O2C 79.22(6) 1_655 .
O2 La2 C7 23.50(6) 1_655 1_655
O2 La2 C31 155.70(6) 1_655 2_655
O2 La2 O1 47.53(5) 1_655 1_655
O2 La2 O10 139.39(6) 1_655 2_655
O2 La2 La1 81.83(4) 1_655 1_655
O7 La2 O1C 149.44(7) . .
O7 La2 O2C 130.81(6) . .
O7 La2 C7 97.54(6) . 1_655
O7 La2 C31 80.29(7) . 2_655
O7 La2 O1 73.41(6) . 1_655
O7 La2 O2 120.53(6) . 1_655
O7 La2 O10 78.06(6) . 2_655
O7 La2 O11 87.00(6) . 2_655
O7 La2 O14 77.39(6) . 1_655
O7 La2 La1 38.90(4) . 1_655
O10 La2 O2C 117.55(6) 2_655 .
O10 La2 C7 146.37(6) 2_655 1_655
O10 La2 C31 25.28(7) 2_655 2_655
O10 La2 O1 136.97(6) 2_655 1_655
O10 La2 La1 110.86(5) 2_655 1_655
O11 La2 O2C 73.98(6) 2_655 .
O11 La2 C7 162.84(6) 2_655 1_655
O11 La2 C31 25.56(7) 2_655 2_655
O11 La2 O1 153.62(6) 2_655 1_655
O11 La2 O2 150.44(6) 2_655 1_655
O11 La2 O10 50.76(6) 2_655 2_655
O11 La2 La1 123.80(4) 2_655 1_655
O14 La2 O2C 60.28(6) 1_655 .
O14 La2 C7 69.95(6) 1_655 1_655
O14 La2 C31 117.10(7) 1_655 2_655
O14 La2 O1 63.87(6) 1_655 1_655
O14 La2 O2 81.97(6) 1_655 1_655
O14 La2 O10 138.63(6) 1_655 2_655
O14 La2 O11 95.15(6) 1_655 2_655
O14 La2 La1 65.38(4) 1_655 1_655
O16 La2 O1C 86.85(7) . .
O16 La2 O2C 152.81(6) . .
O16 La2 C7 73.04(6) . 1_655
O16 La2 C31 98.58(7) . 2_655
O16 La2 O1 67.94(5) . 1_655
O16 La2 O2 77.55(6) . 1_655
O16 La2 O7 74.13(6) . .
O16 La2 O10 73.71(6) . 2_655
O16 La2 O11 124.05(6) . 2_655
O16 La2 O14 129.08(6) . 1_655
O16 La2 La1 65.87(4) . 1_655
O1S C4S H4S 123.6 . .
O1S C4S N2S 112.9(11) . .
N2S C4S H4S 123.6 . .
H6SA C6S H6SB 109.5 . .
H6SA C6S H6SC 109.5 . .
H6SB C6S H6SC 109.5 . .
N2S C6S H6SA 109.5 . .
N2S C6S H6SB 109.5 . .
N2S C6S H6SC 109.5 . .
C4S N2S C6S 118.3(13) . .
C4S N2S C5S 117.2(13) . .
C6S N2S C5S 124.5(15) . .
N2S C5S H5SA 109.5 . .
N2S C5S H5SB 109.5 . .
N2S C5S H5SC 109.5 . .
H5SA C5S H5SB 109.5 . .
H5SA C5S H5SC 109.5 . .
H5SB C5S H5SC 109.5 . .

loop_
_geom_bond_atom_site_label_1
_geom_bond_atom_site_label_2
_geom_bond_distance
_geom_bond_site_symmetry_2
O1W H1WA 0.8700 .
O1W H1WB 0.8693 .
O2W H2WA 0.8701 .
O2W H2WB 0.8700 .
O3W H3WA 0.8690 .
O3W H3WB 0.8704 .
O4W H4WA 0.855(18) .
O4W H4WB 0.840(18) .
C1S H1S 0.9500 .
C1S N1S 1.311(7) .
C1S O1S 1.319(6) .
C2S H2SA 0.9800 .
C2S H2SB 0.9800 .
C2S H2SC 0.9800 .
C2S N1S 1.453(6) .
C3S H3SA 0.9800 .
C3S H3SB 0.9800 .
C3S H3SC 0.9800 .
C3S N1S 1.461(6) .
O1S C4S 1.108(13) .
C1C H1C 0.9500 .
C1C N1C 1.340(4) .
C1C O1C 1.206(4) .
C2C H2CA 0.9800 .
C2C H2CB 0.9800 .
C2C H2CC 0.9800 .
C2C N1C 1.421(4) .
C3C H3CA 0.9800 .
C3C H3CB 0.9800 .
C3C H3CC 0.9800 .
C3C N1C 1.445(4) .
O1C La2 2.481(2) .
O2C H2CD 0.8968 .
O2C H2CE 0.8962 .
O2C La2 2.641(2) .
O3C H3CD 0.856(17) .
O3C H3CE 0.847(17) .
O3C La1 2.5038(19) .
O4C H4CA 0.9166 .
O4C H4CB 0.9180 .
O4C La1 2.6770(19) .
C1 C2 1.406(3) .
C1 C6 1.393(4) .
C1 C9 1.493(3) .
C2 H2 0.9500 .
C2 C3 1.389(3) .
C3 C4 1.395(4) .
C3 C7 1.502(3) .
C4 C5 1.388(4) .
C4 O3 1.363(3) .
C5 H5 0.9500 .
C5 C6 1.391(4) .
C6 H6 0.9500 .
C7 O1 1.264(3) .
C7 O2 1.260(3) .
C7 La2 3.087(2) 1_455
C8 H8A 0.9800 .
C8 H8B 0.9800 .
C8 H8C 0.9800 .
C8 O3 1.433(3) .
C9 C10 1.402(3) .
C9 C14 1.395(4) .
C10 H10 0.9500 .
C10 C11 1.394(3) .
C11 C12 1.406(4) .
C11 C15 1.505(3) .
C12 C13 1.393(4) .
C12 O6 1.360(3) .
C13 H13 0.9500 .
C13 C14 1.385(4) .
C14 H14 0.9500 .
C15 O4 1.257(3) .
C15 O5 1.275(3) .
C15 La1 2.938(2) 2_666
C16 H16A 0.9800 .
C16 H16B 0.9800 .
C16 H16C 0.9800 .
C16 O6 1.435(3) .
C17 C18 1.398(3) .
C17 C22 1.392(4) .
C17 C25 1.491(4) .
C18 H18 0.9500 .
C18 C19 1.391(4) .
C19 C20 1.396(4) .
C19 C23 1.499(3) .
C20 C21 1.391(4) .
C20 O9 1.365(3) .
C21 H21 0.9500 .
C21 C22 1.390(4) .
C22 H22 0.9500 .
C23 O7 1.270(3) .
C23 O8 1.255(3) .
C23 La1 3.054(3) 1_655
C24 H24A 0.9800 .
C24 H24B 0.9800 .
C24 H24C 0.9800 .
C24 O9 1.433(3) .
C25 C26 1.397(3) .
C25 C30 1.394(4) .
C26 H26 0.9500 .
C26 C27 1.394(4) .
C27 C28 1.409(4) .
C27 C31 1.502(3) .
C28 C29 1.389(4) .
C28 O12 1.358(3) .
C29 H29 0.9500 .
C29 C30 1.391(4) .
C30 H30 0.9500 .
C31 O10 1.259(3) .
C31 O11 1.274(3) .
C31 La2 2.944(2) 2_655
C32 H32A 0.9800 .
C32 H32B 0.9800 .
C32 H32C 0.9800 .
C32 O12 1.434(3) .
C33 C34 1.394(3) .
C33 C38 1.394(4) .
C33 C41 1.487(4) .
C34 H34 0.9500 .
C34 C35 1.395(4) .
C35 C36 1.404(4) .
C35 C39 1.512(3) .
C36 C37 1.399(4) .
C36 O15 1.366(3) .
C37 H37 0.9500 .
C37 C38 1.384(4) .
C38 H38 0.9500 .
C39 O13 1.250(3) .
C39 O14 1.262(3) .
C40 H40A 0.9800 .
C40 H40B 0.9800 .
C40 H40C 0.9800 .
C40 O15 1.427(4) .
C41 C42 1.392(3) .
C41 C46 1.399(4) .
C42 H42 0.9500 .
C42 C43 1.393(4) .
C43 C44 1.414(4) .
C43 C47 1.505(3) .
C44 C45 1.397(4) .
C44 O18 1.362(3) .
C45 H45 0.9500 .
C45 C46 1.386(4) .
C46 H46 0.9500 .
C47 O16 1.261(3) .
C47 O17 1.258(3) .
C48 H48A 0.9800 .
C48 H48B 0.9800 .
C48 H48C 0.9800 .
C48 O18 1.432(3) .
O1 La1 2.4659(18) .
O1 La2 2.8676(18) 1_455
O2 La2 2.5632(18) 1_455
O4 La1 2.5674(17) 2_666
O5 La1 2.5813(18) 2_666
O7 La1 2.7718(18) 1_655
O7 La2 2.4636(19) .
O8 La1 2.5974(18) 1_655
O10 La2 2.5919(18) 2_655
O11 La2 2.5576(18) 2_655
O13 La1 2.4273(18) .
O14 La2 2.5012(18) 1_455
O16 La2 2.4186(18) .
O17 La1 2.5202(17) 1_655
La1 C15 2.938(2) 2_666
La1 C23 3.054(3) 1_455
La1 O4 2.5674(17) 2_666
La1 O5 2.5813(18) 2_666
La1 O7 2.7719(18) 1_455
La1 O8 2.5974(18) 1_455
La1 O17 2.5203(17) 1_455
La1 La2 4.2174(2) 1_455
La2 C7 3.087(2) 1_655
La2 C31 2.944(2) 2_655
La2 O1 2.8677(18) 1_655
La2 O2 2.5632(18) 1_655
La2 O10 2.5918(18) 2_655
La2 O11 2.5575(19) 2_655
La2 O14 2.5013(18) 1_655
La2 La1 4.2174(2) 1_655
C4S H4S 0.9500 .
C4S N2S 1.379(19) .
C6S H6SA 0.9800 .
C6S H6SB 0.9800 .
C6S H6SC 0.9800 .
C6S N2S 1.455(13) .
N2S C5S 1.486(14) .
C5S H5SA 0.9800 .
C5S H5SB 0.9800 .
C5S H5SC 0.9800 .

loop_
_geom_hbond_atom_site_label_D
_geom_hbond_atom_site_label_H
_geom_hbond_atom_site_label_A
_geom_hbond_distance_DH
_geom_hbond_distance_HA
_geom_hbond_distance_DA
_geom_hbond_angle_DHA
_geom_hbond_site_symmetry_A
O1W H1WA O2 0.87 2.02 2.880(3) 168.4 1_655
O1W H1WB O2W 0.87 1.94 2.765(4) 157.5 1_656
O2W H2WA O11 0.87 1.99 2.848(3) 169.2 .
O2W H2WB O4W 0.87 2.03 2.886(4) 168.4 .
O3W H3WA O5 0.87 2.05 2.887(3) 160.3 .
O3W H3WB O1W 0.87 2.00 2.851(4) 164.0 .
O4W H4WA O8 0.855(18) 2.09(2) 2.875(3) 153(4) 1_455
O4W H4WB O3W 0.840(18) 1.93(2) 2.737(4) 160(4) 1_454
O2C H2CD O15 0.90 2.18 3.066(3) 169.6 1_655
O2C H2CE O1W 0.90 2.01 2.746(3) 138.6 2_756
O3C H3CD O4C 0.856(17) 1.986(18) 2.827(3) 167(3) 2_565
O3C H3CE O1S 0.847(17) 1.841(17) 2.687(3) 177(3) .
O4C H4CA O4W 0.92 1.84 2.686(3) 152.7 2_565
O4C H4CB O18 0.92 2.09 3.007(3) 173.2 1_455

loop_
_geom_torsion_atom_site_label_1
_geom_torsion_atom_site_label_2
_geom_torsion_atom_site_label_3
_geom_torsion_atom_site_label_4
_geom_torsion
_geom_torsion_site_symmetry_1
_geom_torsion_site_symmetry_4
O1S C1S N1S C2S -172.3(5) . .
O1S C1S N1S C3S 0.9(8) . .
O1S C4S N2S C6S 1(2) . .
O1S C4S N2S C5S -178.8(16) . .
N1C C1C O1C La2 -113.8(4) . .
O1C C1C N1C C2C 5.8(6) . .
O1C C1C N1C C3C 179.5(4) . .
C1 C2 C3 C4 4.0(4) . .
C1 C2 C3 C7 -168.8(2) . .
C1 C9 C10 C11 178.1(2) . .
C1 C9 C14 C13 179.8(3) . .
C2 C1 C6 C5 1.2(4) . .
C2 C1 C9 C10 172.4(2) . .
C2 C1 C9 C14 -8.2(4) . .
C2 C3 C4 C5 -0.6(4) . .
C2 C3 C4 O3 178.2(2) . .
C2 C3 C7 O1 -59.3(3) . .
C2 C3 C7 O2 116.6(3) . .
C2 C3 C7 La2 64.8(8) . 1_455
C3 C4 C5 C6 -2.4(4) . .
C3 C4 O3 C8 -173.2(2) . .
C3 C7 O1 La1 -26.7(9) . .
C3 C7 O1 La2 167.8(2) . 1_455
C3 C7 O2 La2 -166.67(18) . 1_455
C4 C3 C7 O1 127.8(3) . .
C4 C3 C7 O2 -56.2(3) . .
C4 C3 C7 La2 -108.1(7) . 1_455
C4 C5 C6 C1 2.1(4) . .
C5 C4 O3 C8 5.4(4) . .
C6 C1 C2 C3 -4.2(4) . .
C6 C1 C9 C10 -10.0(4) . .
C6 C1 C9 C14 169.4(3) . .
C7 C3 C4 C5 172.2(3) . .
C7 C3 C4 O3 -9.1(4) . .
C9 C1 C2 C3 173.5(2) . .
C9 C1 C6 C5 -176.5(3) . .
C9 C10 C11 C12 2.9(4) . .
C9 C10 C11 C15 -178.5(2) . .
C10 C9 C14 C13 -0.8(4) . .
C10 C11 C12 C13 -2.5(4) . .
C10 C11 C12 O6 175.9(2) . .
C10 C11 C15 O4 -21.8(4) . .
C10 C11 C15 O5 157.1(2) . .
C11 C12 C13 C14 0.6(4) . .
C11 C12 O6 C16 -176.4(2) . .
C11 C15 O4 La1 -169.6(2) . 2_666
C11 C15 O5 La1 169.7(2) . 2_666
C12 C11 C15 O4 156.6(3) . .
C12 C11 C15 O5 -24.5(4) . .
C12 C13 C14 C9 1.1(4) . .
C13 C12 O6 C16 1.9(4) . .
C14 C9 C10 C11 -1.3(4) . .
C15 C11 C12 C13 179.1(2) . .
C15 C11 C12 O6 -2.5(4) . .
C17 C18 C19 C20 -1.5(4) . .
C17 C18 C19 C23 175.6(2) . .
C17 C25 C26 C27 -177.8(3) . .
C17 C25 C30 C29 -179.7(3) . .
C18 C17 C22 C21 -1.7(4) . .
C18 C17 C25 C26 -174.6(3) . .
C18 C17 C25 C30 5.5(4) . .
C18 C19 C20 C21 -0.2(4) . .
C18 C19 C20 O9 -179.3(2) . .
C18 C19 C23 O7 61.0(4) . .
C18 C19 C23 O8 -115.1(3) . .
C18 C19 C23 La1 -45.8(10) . 1_655
C19 C20 C21 C22 0.9(4) . .
C19 C20 O9 C24 178.2(2) . .
C19 C23 O7 La1 -168.2(2) . 1_655
C19 C23 O7 La2 29.7(7) . .
C19 C23 O8 La1 167.5(2) . 1_655
C20 C19 C23 O7 -121.9(3) . .
C20 C19 C23 O8 62.0(4) . .
C20 C19 C23 La1 131.3(8) . 1_655
C20 C21 C22 C17 0.0(4) . .
C21 C20 O9 C24 -0.8(4) . .
C22 C17 C18 C19 2.4(4) . .
C22 C17 C25 C26 6.3(4) . .
C22 C17 C25 C30 -173.6(3) . .
C23 C19 C20 C21 -177.3(3) . .
C23 C19 C20 O9 3.6(4) . .
C25 C17 C18 C19 -176.8(3) . .
C25 C17 C22 C21 177.5(3) . .
C25 C26 C27 C28 -3.7(4) . .
C25 C26 C27 C31 177.4(2) . .
C26 C25 C30 C29 0.4(4) . .
C26 C27 C28 C29 2.9(4) . .
C26 C27 C28 O12 -175.8(2) . .
C26 C27 C31 O10 24.8(4) . .
C26 C27 C31 O11 -153.8(3) . .
C27 C28 C29 C30 -0.6(4) . .
C27 C28 O12 C32 170.8(2) . .
C27 C31 O10 La2 175.2(2) . 2_655
C27 C31 O11 La2 -175.1(2) . 2_655
C28 C27 C31 O10 -154.0(3) . .
C28 C27 C31 O11 27.4(4) . .
C28 C29 C30 C25 -1.1(5) . .
C29 C28 O12 C32 -7.9(4) . .
C30 C25 C26 C27 2.0(4) . .
C31 C27 C28 C29 -178.3(3) . .
C31 C27 C28 O12 2.9(4) . .
C33 C34 C35 C36 2.6(4) . .
C33 C34 C35 C39 -174.6(2) . .
C33 C41 C42 C43 -179.1(2) . .
C33 C41 C46 C45 -178.9(2) . .
C34 C33 C38 C37 -0.3(4) . .
C34 C33 C41 C42 179.8(2) . .
C34 C33 C41 C46 -0.7(4) . .
C34 C35 C36 C37 -1.5(4) . .
C34 C35 C36 O15 179.6(2) . .
C34 C35 C39 O13 9.6(3) . .
C34 C35 C39 O14 -171.5(2) . .
C35 C36 C37 C38 -0.3(4) . .
C35 C36 O15 C40 172.4(3) . .
C35 C39 O13 La1 -128.6(2) . .
C35 C39 O14 La2 164.39(17) . 1_455
C36 C35 C39 O13 -167.3(2) . .
C36 C35 C39 O14 11.6(4) . .
C36 C37 C38 C33 1.3(4) . .
C37 C36 O15 C40 -6.5(4) . .
C38 C33 C34 C35 -1.6(4) . .
C38 C33 C41 C42 -0.2(4) . .
C38 C33 C41 C46 179.3(3) . .
C39 C35 C36 C37 175.4(2) . .
C39 C35 C36 O15 -3.6(4) . .
C41 C33 C34 C35 178.3(2) . .
C41 C33 C38 C37 179.7(3) . .
C41 C42 C43 C44 -2.2(4) . .
C41 C42 C43 C47 175.2(2) . .
C42 C41 C46 C45 0.6(4) . .
C42 C43 C44 C45 1.1(4) . .
C42 C43 C44 O18 178.8(2) . .
C42 C43 C47 O16 -8.2(3) . .
C42 C43 C47 O17 172.5(2) . .
C43 C44 C45 C46 0.8(4) . .
C43 C44 O18 C48 -175.2(2) . .
C43 C47 O16 La2 128.4(2) . .
C43 C47 O17 La1 -162.53(17) . 1_655
C44 C43 C47 O16 169.0(2) . .
C44 C43 C47 O17 -10.3(4) . .
C44 C45 C46 C41 -1.7(4) . .
C45 C44 O18 C48 2.4(4) . .
C46 C41 C42 C43 1.3(4) . .
C47 C43 C44 C45 -176.0(2) . .
C47 C43 C44 O18 1.7(4) . .
O1 C7 O2 La2 9.2(3) . 1_455
O2 C7 O1 La1 157.5(6) . .
O2 C7 O1 La2 -8.0(2) . 1_455
O3 C4 C5 C6 179.0(3) . .
O4 C15 O5 La1 -11.5(3) . 2_666
O5 C15 O4 La1 11.5(3) . 2_666
O6 C12 C13 C14 -177.7(3) . .
O7 C23 O8 La1 -8.5(3) . 1_655
O8 C23 O7 La1 7.8(3) . 1_655
O8 C23 O7 La2 -154.3(4) . .
O9 C20 C21 C22 179.9(3) . .
O10 C31 O11 La2 6.3(3) . 2_655
O11 C31 O10 La2 -6.2(3) . 2_655
O12 C28 C29 C30 178.1(3) . .
O13 C39 O14 La2 -16.8(4) . 1_455
O14 C39 O13 La1 52.6(4) . .
O15 C36 C37 C38 178.5(3) . .
O16 C47 O17 La1 18.2(4) . 1_655
O17 C47 O16 La2 -52.4(3) . .
O18 C44 C45 C46 -176.9(2) . .
La1 C23 O7 La2 -162.1(5) 1_655 .
La2 C7 O1 La1 165.5(8) 1_455 .
